data_9010063
loop_
_publ_author_name
'Quartieri, S.'
'Oberti, R.'
'Boiocchi, M.'
'Dalconi, M. C.'
'Boscherini, F.'
'Safonova, O.'
'Woodland, A. B.'

_publ_section_title
;
 Site preference and local geometry of Sc in garnets: Part II.
 The crystal-chemistry of octahedral Sc in the andradite-Ca3Sc2Si3O12 join
 Sample: adr80CaSc20
;
_journal_name_full 'American Mineralogist'
_journal_page_first 1240
_journal_page_last 1248
_journal_paper_doi 10.2138/am.2006.2038
_journal_volume 91
_journal_year 2006
_chemical_compound_source Synthetic
_chemical_formula_sum 'Ca3 Fe1.6 O12 Sc0.4 Si3'
_chemical_name_mineral Andradite
_space_group_IT_number 230
_symmetry_space_group_name_Hall '-I 4bd 2c 3'
_symmetry_space_group_name_H-M 'I a -3 d'
_cell_angle_alpha 90
_cell_angle_beta 90
_cell_angle_gamma 90
_cell_length_a 12.0938
_cell_length_b 12.0938
_cell_formula_units_Z 8
_cell_length_c 12.0938
_cell_volume 1768.839
_database_code_amcsd 0004184
_exptl_crystal_density_diffrn 3.784
_cod_original_formula_sum 'Ca3 (Fe1.6 Sc.4) Si3 O12'
_cod_database_code 9010063

loop_
_space_group_symop_operation_xyz
x,y,z
1/2+x,1/2+y,1/2+z
z,1/2-x,1/2+y
1/2+z,-x,+y
-y,1/2+z,1/2-x
1/2-y,+z,-x
x,1/2-y,1/2+z
1/2+x,-y,+z
-z,1/2+x,1/2-y
1/2-z,+x,-y
y,1/2-z,1/2+x
1/2+y,-z,+x
-x,1/2+y,1/2-z
1/2-x,+y,-z
3/4+x,1/4-z,3/4-y
1/4+x,3/4-z,1/4-y
3/4-z,1/4+y,3/4+x
1/4-z,3/4+y,1/4+x
3/4+y,1/4-x,3/4-z
1/4+y,3/4-x,1/4-z
3/4-x,1/4+z,3/4+y
1/4-x,3/4+z,1/4+y
3/4+z,1/4-y,3/4-x
1/4+z,3/4-y,1/4-x
3/4-y,1/4+x,3/4+z
1/4-y,3/4+x,1/4+z
1/4+x,1/4+z,1/4+y
3/4+x,3/4+z,3/4+y
1/4-z,1/4-y,1/4-x
3/4-z,3/4-y,3/4-x
1/4+y,1/4+x,1/4+z
3/4+y,3/4+x,3/4+z
1/4-x,1/4-z,1/4-y
3/4-x,3/4-z,3/4-y
1/4+z,1/4+y,1/4+x
3/4+z,3/4+y,3/4+x
1/4-y,1/4-x,1/4-z
3/4-y,3/4-x,3/4-z
1/2+z,x,1/2-y
+z,1/2+x,-y
1/2-y,-z,1/2+x
-y,1/2-z,+x
1/2+x,y,1/2-z
+x,1/2+y,-z
1/2-z,-x,1/2+y
-z,1/2-x,+y
1/2+y,z,1/2-x
+y,1/2+z,-x
1/2-x,-y,1/2+z
-x,1/2-y,+z
1/2-z,1/2+x,y
-z,+x,1/2+y
1/2+y,1/2-z,-x
+y,-z,1/2-x
1/2-x,1/2+y,z
-x,+y,1/2+z
1/2+z,1/2-x,-y
+z,-x,1/2-y
1/2-y,1/2+z,x
-y,+z,1/2+x
1/2+x,1/2-y,-z
+x,-y,1/2-z
3/4-x,3/4+z,1/4-y
1/4-x,1/4+z,3/4-y
3/4+z,3/4-y,1/4+x
1/4+z,1/4-y,3/4+x
3/4-y,3/4+x,1/4-z
1/4-y,1/4+x,3/4-z
3/4+x,3/4-z,1/4+y
1/4+x,1/4-z,3/4+y
3/4-z,3/4+y,1/4-x
1/4-z,1/4+y,3/4-x
3/4+y,3/4-x,1/4+z
1/4+y,1/4-x,3/4+z
1/4-x,3/4-z,3/4+y
3/4-x,1/4-z,1/4+y
1/4+z,3/4+y,3/4-x
3/4+z,1/4+y,1/4-x
1/4-y,3/4-x,3/4+z
3/4-y,1/4-x,1/4+z
1/4+x,3/4+z,3/4-y
3/4+x,1/4+z,1/4-y
1/4-z,3/4-y,3/4+x
3/4-z,1/4-y,1/4+x
1/4+y,3/4+x,3/4-z
3/4+y,1/4+x,1/4-z
-z,-x,-y
1/2-z,1/2-x,1/2-y
y,z,x
1/2+y,1/2+z,1/2+x
-x,-y,-z
1/2-x,1/2-y,1/2-z
z,x,y
1/2+z,1/2+x,1/2+y
-y,-z,-x
1/2-y,1/2-z,1/2-x

loop_
_atom_site_label
_atom_site_fract_x
_atom_site_fract_y
_atom_site_fract_z
_atom_site_occupancy
_atom_site_U_iso_or_equiv
CaX 0.12500 0.00000 0.25000 1.00000 0.00671
FeY 0.00000 0.00000 0.00000 0.80000 0.00494
ScY 0.00000 0.00000 0.00000 0.20000 0.00494
SiZ 0.37500 0.00000 0.25000 1.00000 0.00494
O 0.03945 0.04890 0.65598 1.00000 0.00621

loop_
_cod_related_entry_id
_cod_related_entry_database
_cod_related_entry_code
1 AMCSD 0004184
